data_7063223
loop_
_publ_author_name
'Andren, Max'
'Unruh, Daniel K.'
'Krueger, Herman R.'
'Groeneman, Ryan H.'

_publ_section_title
;
 Expanding the versatility of trihalophenols as molecular templates to
 achieve a series of [2+2] cycloaddition reaction involving
 1,2-bis(2-pyridyl)ethylene
;
_journal_issue 23
_journal_name_full 'New Journal of Chemistry'
_journal_page_first 10584
_journal_page_last 10587
_journal_paper_doi 10.1039/D4NJ01769B
_journal_volume 48
_journal_year 2024
_chemical_formula_moiety 'C12 H10 N2, 2(C6 H3 Cl3 O)'
_chemical_formula_sum 'C24 H16 Cl6 N2 O2'
_chemical_formula_weight 577.09
_space_group_crystal_system triclinic
_space_group_IT_number 2
_space_group_name_Hall '-P 1'
_space_group_name_H-M_alt 'P -1'
_atom_sites_solution_hydrogens geom
_atom_sites_solution_primary dual
_audit_creation_date 2023-10-26
_audit_creation_method
;
Olex2 1.5
(compiled 2023.08.24 svn.re1ec1418 for OlexSys, GUI svn.r6817)
;
_audit_update_record
;
2024-03-04 deposited with the CCDC.	2024-05-20 downloaded from the CCDC.
;
_cell_angle_alpha 94.128(2)
_cell_angle_beta 94.256(2)
_cell_angle_gamma 95.001(2)
_cell_formula_units_Z 1
_cell_length_a 3.8425(3)
_cell_length_b 11.4827(8)
_cell_length_c 13.8828(9)
_cell_measurement_reflns_used 5471
_cell_measurement_temperature 290.00
_cell_measurement_theta_max 27.227
_cell_measurement_theta_min 2.405
_cell_volume 606.63(7)
_computing_cell_refinement 'SAINT V8.40B (?, 2016)'
_computing_data_reduction 'SAINT V8.40B (?, 2016)'
_computing_molecular_graphics 'Olex2 1.5 (Dolomanov et al., 2009)'
_computing_publication_material 'Olex2 1.5 (Dolomanov et al., 2009)'
_computing_structure_refinement 'XL  (Sheldrick, 2008)'
_computing_structure_solution 'SHELXT 2018/2 (Sheldrick, 2018)'
_diffrn_ambient_temperature 290.00
_diffrn_measured_fraction_theta_full 0.999
_diffrn_measured_fraction_theta_max 0.999
_diffrn_measurement_device_type 'Bruker D8 Venture Duo with Photon 3'
_diffrn_radiation_type MoK\a
_diffrn_radiation_wavelength 0.71073
_diffrn_reflns_av_R_equivalents 0.0681
_diffrn_reflns_av_unetI/netI 0.0421
_diffrn_reflns_Laue_measured_fraction_full 0.999
_diffrn_reflns_Laue_measured_fraction_max 0.999
_diffrn_reflns_limit_h_max 4
_diffrn_reflns_limit_h_min -4
_diffrn_reflns_limit_k_max 14
_diffrn_reflns_limit_k_min -14
_diffrn_reflns_limit_l_max 17
_diffrn_reflns_limit_l_min -17
_diffrn_reflns_number 19706
_diffrn_reflns_point_group_measured_fraction_full 0.999
_diffrn_reflns_point_group_measured_fraction_max 0.999
_diffrn_reflns_theta_full 25.242
_diffrn_reflns_theta_max 26.726
_diffrn_reflns_theta_min 2.225
_diffrn_source_current 1.4
_diffrn_source_power 0.07
_diffrn_source_voltage 50.0
_exptl_absorpt_coefficient_mu 0.735
_exptl_absorpt_correction_T_max 0.7457
_exptl_absorpt_correction_T_min 0.6655
_exptl_absorpt_correction_type numerical
_exptl_absorpt_process_details
;
SADABS-2016/2 (Bruker,2016/2) was used for absorption correction.
wR2(int) was 0.1085 before and 0.0677 after correction.
The Ratio of minimum to maximum transmission is 0.8925.
The \l/2 correction factor is Not present.
;
_exptl_crystal_colour 'clear colourless'
_exptl_crystal_colour_lustre clear
_exptl_crystal_colour_primary colourless
_exptl_crystal_density_diffrn 1.580
_exptl_crystal_description plate
_exptl_crystal_F_000 292
_exptl_crystal_recrystallization_method 'Re-crystallisation from solvent: Ethanol'
_exptl_crystal_size_max 0.244
_exptl_crystal_size_mid 0.188
_exptl_crystal_size_min 0.035
_refine_diff_density_max 0.300
_refine_diff_density_min -0.237
_refine_diff_density_rms 0.053
_refine_ls_extinction_method none
_refine_ls_goodness_of_fit_ref 1.035
_refine_ls_hydrogen_treatment constr
_refine_ls_matrix_type full
_refine_ls_number_parameters 155
_refine_ls_number_reflns 2566
_refine_ls_number_restraints 0
_refine_ls_restrained_S_all 1.035
_refine_ls_R_factor_all 0.0549
_refine_ls_R_factor_gt 0.0395
_refine_ls_shift/su_max 0.001
_refine_ls_shift/su_mean 0.000
_refine_ls_structure_factor_coef Fsqd
_refine_ls_weighting_details 'w=1/[\s^2^(Fo^2^)+(0.0395P)^2^+0.3354P] where P=(Fo^2^+2Fc^2^)/3'
_refine_ls_weighting_scheme calc
_refine_ls_wR_factor_gt 0.0959
_refine_ls_wR_factor_ref 0.1072
_reflns_Friedel_coverage 0.000
_reflns_number_gt 1985
_reflns_number_total 2566
_reflns_threshold_expression 'I > 2\s(I)'
_cod_data_source_file d4nj01769b2.cif
_cod_data_source_block C6H2CL3OH_22BPE
_cod_depositor_comments 'Adding full bibliography for 7063222--7063224.cif.'
_cod_database_code 7063223
_shelx_shelxl_version_number 2019/1
_shelx_space_group_comment
;
The symmetry employed for this shelxl refinement is uniquely defined
by the following loop, which should always be used as a source of
symmetry information in preference to the above space-group names.
They are only intended as comments.
;
_shelx_estimated_absorpt_t_max 0.975
_shelx_estimated_absorpt_t_min 0.841
_olex2_refinement_description
;
1. Fixed Uiso
 At 1.2 times of:
  All C(H) groups
 At 1.5 times of:
  All O(H) groups
2.a Aromatic/amide H refined with riding coordinates:
 C4(H4), C6(H6), C8(H8), C9(H9), C10(H10), C11(H11), C12(H12)
2.b Idealised tetrahedral OH refined as rotating group:
 O1(H1)
;
_olex2_exptl_crystal_mounting_method 'MiTeGen 100 micron MicroLoop'
_olex2_submission_special_instructions 'No special instructions were received'

loop_
_space_group_symop_operation_xyz
'x, y, z'
'-x, -y, -z'

loop_
_atom_site_label
_atom_site_type_symbol
_atom_site_fract_x
_atom_site_fract_y
_atom_site_fract_z
_atom_site_U_iso_or_equiv
_atom_site_adp_type
_atom_site_occupancy
_atom_site_site_symmetry_order
_atom_site_calc_flag
_atom_site_refinement_flags_posn
_atom_site_refinement_flags_adp
_atom_site_refinement_flags_occupancy
_atom_site_disorder_assembly
_atom_site_disorder_group
Cl1 Cl 0.4802(2) 0.92238(6) 0.72854(5) 0.0640(2) Uani 1 1 d . . . . .
Cl2 Cl 0.0825(2) 0.49875(5) 0.84810(5) 0.0609(2) Uani 1 1 d . . . . .
Cl3 Cl 0.7636(2) 0.83578(7) 1.09937(5) 0.0642(2) Uani 1 1 d . . . . .
O1 O 0.1279(5) 0.67330(15) 0.70970(11) 0.0524(4) Uani 1 1 d . . . . .
H1 H 0.185743 0.717740 0.668826 0.079 Uiso 1 1 calc R U . . .
N1 N 0.2444(6) 0.73773(16) 0.52987(14) 0.0451(5) Uani 1 1 d . . . . .
C1 C 0.4529(6) 0.82629(19) 0.81907(16) 0.0420(5) Uani 1 1 d . . . . .
C2 C 0.2848(6) 0.71421(19) 0.79664(15) 0.0397(5) Uani 1 1 d . . . . .
C3 C 0.2758(6) 0.64071(19) 0.87216(16) 0.0422(5) Uani 1 1 d . . . . .
C4 C 0.4196(6) 0.6765(2) 0.96467(17) 0.0473(5) Uani 1 1 d . . . . .
H4 H 0.407450 0.625693 1.013815 0.057 Uiso 1 1 calc R U . . .
C5 C 0.5819(6) 0.7888(2) 0.98321(17) 0.0447(5) Uani 1 1 d . . . . .
C6 C 0.6014(6) 0.8648(2) 0.91125(17) 0.0444(5) Uani 1 1 d . . . . .
H6 H 0.711680 0.940323 0.924063 0.053 Uiso 1 1 calc R U . . .
C7 C 0.3469(6) 0.64980(18) 0.47202(15) 0.0386(5) Uani 1 1 d . . . . .
C8 C 0.1399(7) 0.8317(2) 0.48850(19) 0.0532(6) Uani 1 1 d . . . . .
H8 H 0.066702 0.892000 0.528242 0.064 Uiso 1 1 calc R U . . .
C9 C 0.1342(7) 0.8445(2) 0.3912(2) 0.0546(6) Uani 1 1 d . . . . .
H9 H 0.060402 0.911837 0.365773 0.065 Uiso 1 1 calc R U . . .
C10 C 0.2401(7) 0.7554(2) 0.33203(19) 0.0566(7) Uani 1 1 d . . . . .
H10 H 0.240482 0.761527 0.265599 0.068 Uiso 1 1 calc R U . . .
C11 C 0.3458(7) 0.6571(2) 0.37250(17) 0.0489(6) Uani 1 1 d . . . . .
H11 H 0.416145 0.595646 0.333397 0.059 Uiso 1 1 calc R U . . .
C12 C 0.4592(6) 0.54955(19) 0.52121(16) 0.0430(5) Uani 1 1 d . . . . .
H12 H 0.474443 0.556353 0.588578 0.052 Uiso 1 1 calc R U . . .

loop_
_atom_site_aniso_label
_atom_site_aniso_U_11
_atom_site_aniso_U_22
_atom_site_aniso_U_33
_atom_site_aniso_U_23
_atom_site_aniso_U_13
_atom_site_aniso_U_12
Cl1 0.0902(5) 0.0483(4) 0.0524(4) 0.0123(3) 0.0044(3) -0.0051(3)
Cl2 0.0747(5) 0.0437(3) 0.0613(4) 0.0056(3) 0.0026(3) -0.0095(3)
Cl3 0.0706(5) 0.0717(5) 0.0466(3) -0.0047(3) -0.0103(3) 0.0062(3)
O1 0.0675(12) 0.0498(10) 0.0375(8) 0.0013(7) 0.0031(8) -0.0046(8)
N1 0.0561(12) 0.0369(10) 0.0435(10) 0.0030(8) 0.0033(9) 0.0115(8)
C1 0.0419(13) 0.0396(11) 0.0454(12) 0.0044(9) 0.0069(9) 0.0054(9)
C2 0.0390(12) 0.0431(12) 0.0378(11) 0.0002(9) 0.0071(9) 0.0073(9)
C3 0.0420(12) 0.0397(11) 0.0454(12) 0.0028(9) 0.0082(9) 0.0039(9)
C4 0.0518(14) 0.0483(13) 0.0435(12) 0.0101(10) 0.0053(10) 0.0081(11)
C5 0.0411(13) 0.0493(13) 0.0434(12) -0.0017(10) 0.0007(10) 0.0088(10)
C6 0.0403(12) 0.0412(12) 0.0507(13) -0.0034(10) 0.0041(10) 0.0041(9)
C7 0.0386(12) 0.0371(11) 0.0398(11) 0.0034(9) 0.0013(9) 0.0035(9)
C8 0.0631(16) 0.0389(12) 0.0596(15) 0.0066(11) 0.0030(12) 0.0148(11)
C9 0.0575(16) 0.0448(13) 0.0636(16) 0.0204(12) -0.0003(12) 0.0080(11)
C10 0.0638(17) 0.0625(16) 0.0453(13) 0.0171(12) 0.0004(12) 0.0096(13)
C11 0.0570(15) 0.0500(14) 0.0412(12) 0.0053(10) 0.0039(10) 0.0124(11)
C12 0.0535(14) 0.0403(11) 0.0362(11) 0.0036(9) 0.0033(10) 0.0092(10)

loop_
_atom_type_symbol
_atom_type_description
_atom_type_scat_dispersion_real
_atom_type_scat_dispersion_imag
_atom_type_scat_source
C C 0.0033 0.0016 'International Tables Vol C Tables 4.2.6.8 and 6.1.1.4'
H H 0.0000 0.0000 'International Tables Vol C Tables 4.2.6.8 and 6.1.1.4'
Cl Cl 0.1484 0.1585 'International Tables Vol C Tables 4.2.6.8 and 6.1.1.4'
N N 0.0061 0.0033 'International Tables Vol C Tables 4.2.6.8 and 6.1.1.4'
O O 0.0106 0.0060 'International Tables Vol C Tables 4.2.6.8 and 6.1.1.4'

loop_
_geom_angle_atom_site_label_1
_geom_angle_atom_site_label_2
_geom_angle_atom_site_label_3
_geom_angle
_geom_angle_site_symmetry_1
_geom_angle_site_symmetry_3
_geom_angle_publ_flag
C2 O1 H1 109.5 . . ?
C8 N1 C7 118.0(2) . . ?
C2 C1 Cl1 119.04(17) . . ?
C6 C1 Cl1 118.21(18) . . ?
C6 C1 C2 122.8(2) . . ?
O1 C2 C1 125.4(2) . . ?
O1 C2 C3 118.4(2) . . ?
C1 C2 C3 116.3(2) . . ?
C2 C3 Cl2 118.53(18) . . ?
C4 C3 Cl2 119.04(18) . . ?
C4 C3 C2 122.4(2) . . ?
C3 C4 H4 120.5 . . ?
C3 C4 C5 119.0(2) . . ?
C5 C4 H4 120.5 . . ?
C4 C5 Cl3 119.72(19) . . ?
C6 C5 Cl3 119.16(19) . . ?
C6 C5 C4 121.1(2) . . ?
C1 C6 H6 120.8 . . ?
C5 C6 C1 118.4(2) . . ?
C5 C6 H6 120.8 . . ?
N1 C7 C11 121.0(2) . . ?
N1 C7 C12 115.57(19) . . ?
C11 C7 C12 123.4(2) . . ?
N1 C8 H8 118.0 . . ?
N1 C8 C9 123.9(2) . . ?
C9 C8 H8 118.0 . . ?
C8 C9 H9 120.8 . . ?
C8 C9 C10 118.3(2) . . ?
C10 C9 H9 120.8 . . ?
C9 C10 H10 120.5 . . ?
C9 C10 C11 119.0(2) . . ?
C11 C10 H10 120.5 . . ?
C7 C11 H11 120.1 . . ?
C10 C11 C7 119.8(2) . . ?
C10 C11 H11 120.1 . . ?
C7 C12 H12 117.0 . . ?
C12 C12 C7 125.9(3) 2_666 . ?
C12 C12 H12 117.0 2_666 . ?

loop_
_geom_bond_atom_site_label_1
_geom_bond_atom_site_label_2
_geom_bond_distance
_geom_bond_site_symmetry_2
_geom_bond_publ_flag
Cl1 C1 1.734(2) . ?
Cl2 C3 1.730(2) . ?
Cl3 C5 1.738(2) . ?
O1 H1 0.8200 . ?
O1 C2 1.342(3) . ?
N1 C7 1.349(3) . ?
N1 C8 1.336(3) . ?
C1 C2 1.392(3) . ?
C1 C6 1.388(3) . ?
C2 C3 1.393(3) . ?
C3 C4 1.379(3) . ?
C4 H4 0.9300 . ?
C4 C5 1.381(3) . ?
C5 C6 1.375(3) . ?
C6 H6 0.9300 . ?
C7 C11 1.390(3) . ?
C7 C12 1.461(3) . ?
C8 H8 0.9300 . ?
C8 C9 1.368(4) . ?
C9 H9 0.9300 . ?
C9 C10 1.375(4) . ?
C10 H10 0.9300 . ?
C10 C11 1.376(3) . ?
C11 H11 0.9300 . ?
C12 C12 1.317(4) 2_666 ?
C12 H12 0.9300 . ?

loop_
_geom_hbond_atom_site_label_D
_geom_hbond_atom_site_label_H
_geom_hbond_atom_site_label_A
_geom_hbond_distance_DH
_geom_hbond_distance_HA
_geom_hbond_distance_DA
_geom_hbond_angle_DHA
_geom_hbond_site_symmetry_A
_geom_hbond_publ_flag
O1 H1 N1 0.82 1.99 2.712(3) 147.2 . yes

loop_
_geom_torsion_atom_site_label_1
_geom_torsion_atom_site_label_2
_geom_torsion_atom_site_label_3
_geom_torsion_atom_site_label_4
_geom_torsion
_geom_torsion_site_symmetry_1
_geom_torsion_site_symmetry_2
_geom_torsion_site_symmetry_3
_geom_torsion_site_symmetry_4
_geom_torsion_publ_flag
Cl1 C1 C2 O1 -2.2(3) . . . . ?
Cl1 C1 C2 C3 179.15(17) . . . . ?
Cl1 C1 C6 C5 -179.72(18) . . . . ?
Cl2 C3 C4 C5 178.35(18) . . . . ?
Cl3 C5 C6 C1 -179.55(17) . . . . ?
O1 C2 C3 Cl2 3.2(3) . . . . ?
O1 C2 C3 C4 -177.8(2) . . . . ?
N1 C7 C11 C10 0.3(4) . . . . ?
N1 C7 C12 C12 173.9(3) . . . 2_666 ?
N1 C8 C9 C10 0.4(4) . . . . ?
C1 C2 C3 Cl2 -178.06(17) . . . . ?
C1 C2 C3 C4 1.0(3) . . . . ?
C2 C1 C6 C5 0.1(3) . . . . ?
C2 C3 C4 C5 -0.7(4) . . . . ?
C3 C4 C5 Cl3 179.82(18) . . . . ?
C3 C4 C5 C6 0.1(4) . . . . ?
C4 C5 C6 C1 0.2(3) . . . . ?
C6 C1 C2 O1 178.0(2) . . . . ?
C6 C1 C2 C3 -0.7(3) . . . . ?
C7 N1 C8 C9 -0.7(4) . . . . ?
C8 N1 C7 C11 0.4(3) . . . . ?
C8 N1 C7 C12 179.8(2) . . . . ?
C8 C9 C10 C11 0.3(4) . . . . ?
C9 C10 C11 C7 -0.6(4) . . . . ?
C11 C7 C12 C12 -6.7(5) . . . 2_666 ?
C12 C7 C11 C10 -179.1(2) . . . . ?
